data_4300848
loop_
_publ_author_name
'Aucott, Stephen M.'
'Kilian, Petr'
'Milton, Heather L.'
'Robertson, Stuart D.'
'Slawin, Alexandra M. Z.'
'Woollins, J. Derek'

_publ_section_title
;
 Bis(Cyclopentadienyl)Titanium Complexes of Naphthalene--1,8-Dithiolates,
 Biphenyl 2,2'-Dithiolates, and Related Ligands
;
_journal_coden_ASTM INOCAJ
_journal_issue 8
_journal_name_full 'Inorganic Chemistry'
_journal_page_first 2710
_journal_page_last 2718
_journal_paper_doi 10.1021/ic048483l
_journal_volume 44
_journal_year 2005
_chemical_formula_moiety 'C22 H18 S2 Ti'
_chemical_formula_sum 'C22 H18 S2 Ti'
_chemical_formula_weight 394.38
_space_group_IT_number 14
_symmetry_cell_setting monoclinic
_symmetry_space_group_name_Hall '-P 2ybc'
_symmetry_space_group_name_H-M 'P 1 21/c 1'
_atom_sites_solution_hydrogens geom
_atom_sites_solution_primary direct
_atom_sites_solution_secondary difmap
_audit_creation_method SHELXL-97
_cell_angle_alpha 90.00
_cell_angle_beta 92.167(17)
_cell_angle_gamma 90.00
_cell_formula_units_Z 4
_cell_length_a 7.850(7)
_cell_length_b 16.344(14)
_cell_length_c 14.429(13)
_cell_measurement_reflns_used 48
_cell_measurement_temperature 125(2)
_cell_measurement_theta_max 28
_cell_measurement_theta_min 12
_cell_volume 1850(3)
_computing_cell_refinement 'Bruker SMART'
_computing_data_collection 'Bruker SMART'
_computing_data_reduction 'Bruker SHELXTL'
_computing_molecular_graphics 'Bruker SHELXTL'
_computing_publication_material 'Bruker SHELXTL'
_computing_structure_refinement 'SHELXL-97 (Sheldrick, 1997)'
_computing_structure_solution 'SHELXS-97 (Sheldrick, 1990)'
_diffrn_ambient_temperature 125(2)
_diffrn_detector_area_resol_mean 0.83
_diffrn_measured_fraction_theta_full 0.973
_diffrn_measured_fraction_theta_max 0.973
_diffrn_measurement_device_type 'CCD area detector'
_diffrn_measurement_method 'phi and omega scans'
_diffrn_radiation_monochromator graphite
_diffrn_radiation_source 'fine-focus sealed tube'
_diffrn_radiation_type MoK\a
_diffrn_radiation_wavelength 0.71073
_diffrn_reflns_av_R_equivalents 0.1566
_diffrn_reflns_av_sigmaI/netI 0.1235
_diffrn_reflns_limit_h_max 8
_diffrn_reflns_limit_h_min -8
_diffrn_reflns_limit_k_max 18
_diffrn_reflns_limit_k_min -12
_diffrn_reflns_limit_l_max 16
_diffrn_reflns_limit_l_min -15
_diffrn_reflns_number 7761
_diffrn_reflns_theta_full 23.29
_diffrn_reflns_theta_max 23.29
_diffrn_reflns_theta_min 1.88
_diffrn_standards_decay_% ?
_diffrn_standards_interval_count ?
_diffrn_standards_interval_time ?
_diffrn_standards_number ?
_exptl_absorpt_coefficient_mu 0.689
_exptl_absorpt_correction_T_max 0.36960
_exptl_absorpt_correction_T_min 0.19020
_exptl_absorpt_correction_type semi-empirical
_exptl_absorpt_process_details ?
_exptl_crystal_colour orange/green
_exptl_crystal_density_diffrn 1.416
_exptl_crystal_density_meas ?
_exptl_crystal_density_method 'not measured'
_exptl_crystal_description plate
_exptl_crystal_F_000 816
_exptl_crystal_size_max 0.30
_exptl_crystal_size_mid 0.20
_exptl_crystal_size_min 0.06
_refine_diff_density_max 0.665
_refine_diff_density_min -0.938
_refine_diff_density_rms 0.116
_refine_ls_extinction_coef ?
_refine_ls_extinction_method none
_refine_ls_goodness_of_fit_ref 0.855
_refine_ls_hydrogen_treatment riding
_refine_ls_matrix_type full
_refine_ls_number_parameters 216
_refine_ls_number_reflns 2597
_refine_ls_number_restraints 0
_refine_ls_restrained_S_all 0.855
_refine_ls_R_factor_all 0.1077
_refine_ls_R_factor_gt 0.0650
_refine_ls_shift/su_max 0.000
_refine_ls_shift/su_mean 0.000
_refine_ls_structure_factor_coef Fsqd
_refine_ls_weighting_details 'calc w=1/[\s^2^(Fo^2^)+(0.1188P)^2^+0.0000P] where P=(Fo^2^+2Fc^2^)/3'
_refine_ls_weighting_scheme calc
_refine_ls_wR_factor_gt 0.1551
_refine_ls_wR_factor_ref 0.1819
_reflns_number_gt 1620
_reflns_number_total 2597
_reflns_threshold_expression >2sigma(I)
_cod_data_source_file ic048483lsi20041029_024632_3.cif
_cod_data_source_block 5
_cod_depositor_comments
;

The following automatic conversions were performed:

_chemical_melting_point value '-' changed to '?' - value is undefined 
or not given.

Automatic conversion script

Id: cif_fix_values 1391 2010-09-07 12:51:13Z saulius 

The following automatic conversions were performed:
'_symmetry_cell_setting' value 'Monoclinic' changed to 'monoclinic'
according to '/home/saulius/struct/CIF-dictionaries/cif_core.dic'
dictionary named 'cif_core.dic' version 2.4.1 from 2010-06-29.

Automatic conversion script
Id: cif_fix_enum 1527 2010-12-29 10:47:43Z saulius 

The following automatic conversions were performed:

'_exptl_crystal_density_meas' value '-' was changed to '?' - the
value is perceived as not measured.

Automatic conversion script
Id: cif_fix_values 3008 2015-01-20 13:52:24Z robertas 

Replacing value '-' with '?' for the following tags 
'_chemical_name_common', '_chemical_name_systematic', 
'_diffrn_standards_decay_%', '_diffrn_standards_interval_count', 
'_diffrn_standards_interval_time', '_diffrn_standards_number',
'_exptl_absorpt_process_details'.

Antanas Vaitkus, 2015-02-20
;
_cod_database_code 4300848

loop_
_symmetry_equiv_pos_as_xyz
'x, y, z'
'-x, y+1/2, -z+1/2'
'-x, -y, -z'
'x, -y-1/2, z-1/2'

loop_
_atom_site_label
_atom_site_type_symbol
_atom_site_fract_x
_atom_site_fract_y
_atom_site_fract_z
_atom_site_U_iso_or_equiv
_atom_site_adp_type
_atom_site_occupancy
_atom_site_symmetry_multiplicity
_atom_site_calc_flag
_atom_site_refinement_flags
_atom_site_disorder_assembly
_atom_site_disorder_group
Ti1 Ti 0.51547(13) 0.26137(6) 0.34472(7) 0.0220(4) Uani 1 1 d . . .
S1 S 0.49739(19) 0.26514(9) 0.17639(10) 0.0255(4) Uani 1 1 d . . .
C1 C 0.3164(8) 0.3268(3) 0.1462(4) 0.0257(14) Uiso 1 1 d . . .
C2 C 0.1515(7) 0.2906(4) 0.1449(4) 0.0234(14) Uani 1 1 d . . .
C3 C 0.0108(8) 0.3370(4) 0.1150(4) 0.0288(15) Uani 1 1 d . . .
H3A H -0.0995 0.3131 0.1135 0.035 Uiso 1 1 calc R . .
C4 C 0.0299(8) 0.4173(4) 0.0876(4) 0.0336(16) Uani 1 1 d . . .
H4A H -0.0676 0.4477 0.0672 0.040 Uiso 1 1 calc R . .
C5 C 0.1906(8) 0.4545(4) 0.0895(4) 0.0322(16) Uani 1 1 d . . .
H5A H 0.2031 0.5101 0.0718 0.039 Uiso 1 1 calc R . .
C6 C 0.3326(8) 0.4076(4) 0.1182(4) 0.0304(15) Uani 1 1 d . . .
H6A H 0.4426 0.4318 0.1185 0.037 Uiso 1 1 calc R . .
C7 C 0.1244(7) 0.2040(4) 0.1726(4) 0.0231(14) Uani 1 1 d . . .
S8 S 0.20787(19) 0.25020(9) 0.35313(10) 0.0234(4) Uani 1 1 d . . .
C8 C 0.1464(7) 0.1771(3) 0.2668(4) 0.0200(13) Uiso 1 1 d . . .
C9 C 0.1085(7) 0.0961(3) 0.2884(4) 0.0257(14) Uani 1 1 d . . .
H9A H 0.1223 0.0783 0.3509 0.031 Uiso 1 1 calc R . .
C10 C 0.0509(8) 0.0407(4) 0.2209(4) 0.0280(15) Uani 1 1 d . . .
H10A H 0.0269 -0.0143 0.2370 0.034 Uiso 1 1 calc R . .
C11 C 0.0289(8) 0.0671(4) 0.1295(4) 0.0303(15) Uani 1 1 d . . .
H11A H -0.0091 0.0299 0.0825 0.036 Uiso 1 1 calc R . .
C12 C 0.0623(7) 0.1475(4) 0.1072(4) 0.0258(14) Uani 1 1 d . . .
H12A H 0.0422 0.1650 0.0450 0.031 Uiso 1 1 calc R . .
C21 C 0.6284(8) 0.3457(4) 0.4670(4) 0.0304(16) Uani 1 1 d . . .
H21A H 0.6858 0.3257 0.5258 0.036 Uiso 1 1 calc R . .
C22 C 0.7114(8) 0.3661(4) 0.3845(4) 0.0321(16) Uani 1 1 d . . .
H22A H 0.8371 0.3640 0.3759 0.038 Uiso 1 1 calc R . .
C23 C 0.5906(8) 0.4031(3) 0.3238(4) 0.0313(16) Uani 1 1 d . . .
H23A H 0.6149 0.4299 0.2634 0.038 Uiso 1 1 calc R . .
C24 C 0.4326(8) 0.4016(4) 0.3657(4) 0.0331(16) Uani 1 1 d . . .
H24A H 0.3252 0.4273 0.3401 0.040 Uiso 1 1 calc R . .
C25 C 0.4549(8) 0.3658(4) 0.4554(4) 0.0325(16) Uani 1 1 d . . .
H25A H 0.3676 0.3629 0.5040 0.039 Uiso 1 1 calc R . .
C26 C 0.4994(8) 0.1213(3) 0.3944(4) 0.0240(14) Uani 1 1 d . . .
H26A H 0.3970 0.0938 0.4193 0.029 Uiso 1 1 calc R . .
C27 C 0.6297(8) 0.1623(3) 0.4477(4) 0.0252(14) Uani 1 1 d . . .
H27A H 0.6357 0.1669 0.5168 0.030 Uiso 1 1 calc R . .
C28 C 0.7624(7) 0.1829(4) 0.3880(4) 0.0276(15) Uani 1 1 d . . .
H28A H 0.8768 0.2053 0.4074 0.033 Uiso 1 1 calc R . .
C29 C 0.7100(8) 0.1582(3) 0.2971(4) 0.0288(15) Uani 1 1 d . . .
H29A H 0.7809 0.1605 0.2411 0.035 Uiso 1 1 calc R . .
C30 C 0.5484(7) 0.1197(3) 0.3024(4) 0.0264(15) Uani 1 1 d . . .
H30A H 0.4854 0.0914 0.2501 0.032 Uiso 1 1 calc R . .

loop_
_atom_site_aniso_label
_atom_site_aniso_U_11
_atom_site_aniso_U_22
_atom_site_aniso_U_33
_atom_site_aniso_U_23
_atom_site_aniso_U_13
_atom_site_aniso_U_12
Ti1 0.0140(6) 0.0360(7) 0.0148(6) 0.0010(4) -0.0123(4) -0.0008(5)
S1 0.0206(9) 0.0405(9) 0.0147(8) 0.0028(6) -0.0099(6) 0.0021(7)
C2 0.020(3) 0.038(3) 0.011(3) 0.001(2) -0.010(3) 0.003(3)
C3 0.023(4) 0.037(4) 0.025(3) -0.002(3) -0.015(3) 0.003(3)
C4 0.030(4) 0.043(4) 0.026(4) -0.002(3) -0.020(3) 0.015(3)
C5 0.038(4) 0.038(4) 0.020(3) 0.000(3) -0.021(3) 0.003(3)
C6 0.032(4) 0.042(4) 0.016(3) -0.002(3) -0.013(3) -0.001(3)
C7 0.013(3) 0.040(4) 0.016(3) 0.000(2) -0.009(2) 0.003(3)
S8 0.0142(8) 0.0379(9) 0.0173(8) -0.0026(6) -0.0112(6) 0.0002(7)
C9 0.016(3) 0.040(4) 0.020(3) 0.003(3) -0.013(3) 0.007(3)
C10 0.021(4) 0.025(3) 0.037(4) -0.003(3) -0.005(3) 0.003(3)
C11 0.030(4) 0.041(4) 0.019(3) -0.010(3) -0.009(3) -0.003(3)
C12 0.023(3) 0.042(4) 0.012(3) -0.002(3) -0.012(3) 0.001(3)
C21 0.036(4) 0.040(4) 0.014(3) -0.004(3) -0.016(3) -0.009(3)
C22 0.019(3) 0.042(4) 0.035(4) 0.001(3) -0.012(3) -0.008(3)
C23 0.035(4) 0.030(4) 0.027(4) 0.004(3) -0.015(3) -0.008(3)
C24 0.022(4) 0.040(4) 0.036(4) -0.004(3) -0.019(3) -0.004(3)
C25 0.030(4) 0.040(4) 0.028(4) -0.007(3) -0.001(3) -0.001(3)
C26 0.021(3) 0.026(3) 0.024(4) 0.003(3) -0.012(3) 0.000(3)
C27 0.026(4) 0.033(3) 0.016(3) 0.006(3) -0.012(3) 0.004(3)
C28 0.015(3) 0.043(4) 0.024(3) 0.003(3) -0.012(3) 0.001(3)
C29 0.020(4) 0.041(4) 0.025(4) 0.001(3) -0.006(3) 0.009(3)
C30 0.018(3) 0.032(4) 0.028(4) -0.002(3) -0.018(3) 0.007(3)

loop_
_atom_type_symbol
_atom_type_description
_atom_type_scat_dispersion_real
_atom_type_scat_dispersion_imag
_atom_type_scat_source
C C 0.0033 0.0016 'International Tables Vol C Tables 4.2.6.8 and 6.1.1.4'
H H 0.0000 0.0000 'International Tables Vol C Tables 4.2.6.8 and 6.1.1.4'
S S 0.1246 0.1234 'International Tables Vol C Tables 4.2.6.8 and 6.1.1.4'
Ti Ti 0.2776 0.4457 'International Tables Vol C Tables 4.2.6.8 and 6.1.1.4'

loop_
_geom_angle_atom_site_label_1
_geom_angle_atom_site_label_2
_geom_angle_atom_site_label_3
_geom_angle
_geom_angle_site_symmetry_1
_geom_angle_site_symmetry_3
_geom_angle_publ_flag
C27 Ti1 C22 96.7(2) . . ?
C27 Ti1 C21 78.9(2) . . ?
C22 Ti1 C21 34.8(2) . . ?
C27 Ti1 C28 34.80(19) . . ?
C22 Ti1 C28 79.1(2) . . ?
C21 Ti1 C28 80.9(2) . . ?
C27 Ti1 C29 57.6(2) . . ?
C22 Ti1 C29 99.4(2) . . ?
C21 Ti1 C29 113.3(2) . . ?
C28 Ti1 C29 34.5(2) . . ?
C27 Ti1 C25 98.6(2) . . ?
C22 Ti1 C25 57.6(2) . . ?
C21 Ti1 C25 34.2(2) . . ?
C28 Ti1 C25 112.8(2) . . ?
C29 Ti1 C25 146.9(2) . . ?
C27 Ti1 C26 34.82(19) . . ?
C22 Ti1 C26 131.3(2) . . ?
C21 Ti1 C26 110.6(2) . . ?
C28 Ti1 C26 57.4(2) . . ?
C29 Ti1 C26 57.0(2) . . ?
C25 Ti1 C26 117.8(2) . . ?
C27 Ti1 C24 132.5(2) . . ?
C22 Ti1 C24 56.9(2) . . ?
C21 Ti1 C24 56.7(2) . . ?
C28 Ti1 C24 134.4(2) . . ?
C29 Ti1 C24 152.4(2) . . ?
C25 Ti1 C24 34.5(2) . . ?
C26 Ti1 C24 148.5(2) . . ?
C27 Ti1 C30 57.1(2) . . ?
C22 Ti1 C30 133.1(2) . . ?
C21 Ti1 C30 134.6(2) . . ?
C28 Ti1 C30 57.1(2) . . ?
C29 Ti1 C30 34.40(19) . . ?
C25 Ti1 C30 151.4(2) . . ?
C26 Ti1 C30 33.7(2) . . ?
C24 Ti1 C30 168.3(2) . . ?
C27 Ti1 C23 130.6(2) . . ?
C22 Ti1 C23 34.2(2) . . ?
C21 Ti1 C23 56.7(2) . . ?
C28 Ti1 C23 110.4(2) . . ?
C29 Ti1 C23 118.6(2) . . ?
C25 Ti1 C23 57.0(2) . . ?
C26 Ti1 C23 165.4(2) . . ?
C24 Ti1 C23 33.8(2) . . ?
C30 Ti1 C23 149.5(2) . . ?
C27 Ti1 S1 130.97(16) . . ?
C22 Ti1 S1 103.78(16) . . ?
C21 Ti1 S1 137.05(16) . . ?
C28 Ti1 S1 106.93(15) . . ?
C29 Ti1 S1 75.21(15) . . ?
C25 Ti1 S1 129.99(17) . . ?
C26 Ti1 S1 108.69(14) . . ?
C24 Ti1 S1 95.51(16) . . ?
C30 Ti1 S1 76.94(15) . . ?
C23 Ti1 S1 81.72(16) . . ?
C27 Ti1 S8 105.81(16) . . ?
C22 Ti1 S8 133.09(17) . . ?
C21 Ti1 S8 110.43(16) . . ?
C28 Ti1 S8 138.19(16) . . ?
C29 Ti1 S8 127.42(16) . . ?
C25 Ti1 S8 78.34(16) . . ?
C26 Ti1 S8 81.37(15) . . ?
C24 Ti1 S8 77.95(16) . . ?
C30 Ti1 S8 93.24(15) . . ?
C23 Ti1 S8 109.06(16) . . ?
S1 Ti1 S8 91.79(6) . . ?
C1 S1 Ti1 105.9(2) . . ?
C6 C1 C2 118.9(6) . . ?
C6 C1 S1 121.9(5) . . ?
C2 C1 S1 119.0(4) . . ?
C3 C2 C1 119.2(6) . . ?
C3 C2 C7 118.7(5) . . ?
C1 C2 C7 122.0(5) . . ?
C4 C3 C2 120.8(6) . . ?
C4 C3 H3A 119.6 . . ?
C2 C3 H3A 119.6 . . ?
C3 C4 C5 121.0(6) . . ?
C3 C4 H4A 119.5 . . ?
C5 C4 H4A 119.5 . . ?
C4 C5 C6 118.3(6) . . ?
C4 C5 H5A 120.9 . . ?
C6 C5 H5A 120.9 . . ?
C1 C6 C5 121.7(6) . . ?
C1 C6 H6A 119.1 . . ?
C5 C6 H6A 119.1 . . ?
C12 C7 C8 117.7(5) . . ?
C12 C7 C2 119.9(5) . . ?
C8 C7 C2 122.2(5) . . ?
C8 S8 Ti1 105.02(19) . . ?
C9 C8 C7 118.9(5) . . ?
C9 C8 S8 122.4(4) . . ?
C7 C8 S8 118.6(4) . . ?
C10 C9 C8 121.8(5) . . ?
C10 C9 H9A 119.1 . . ?
C8 C9 H9A 119.1 . . ?
C11 C10 C9 119.1(6) . . ?
C11 C10 H10A 120.4 . . ?
C9 C10 H10A 120.4 . . ?
C12 C11 C10 119.8(5) . . ?
C12 C11 H11A 120.1 . . ?
C10 C11 H11A 120.1 . . ?
C11 C12 C7 122.6(5) . . ?
C11 C12 H12A 118.7 . . ?
C7 C12 H12A 118.7 . . ?
C25 C21 C22 108.6(5) . . ?
C25 C21 Ti1 73.4(3) . . ?
C22 C21 Ti1 71.6(3) . . ?
C25 C21 H21A 125.6 . . ?
C22 C21 H21A 125.6 . . ?
Ti1 C21 H21A 125.6 . . ?
C23 C22 C21 107.7(6) . . ?
C23 C22 Ti1 75.0(4) . . ?
C21 C22 Ti1 73.6(3) . . ?
C23 C22 H22A 125.7 . . ?
C21 C22 H22A 125.7 . . ?
Ti1 C22 H22A 125.7 . . ?
C24 C23 C22 108.2(6) . . ?
C24 C23 Ti1 72.8(4) . . ?
C22 C23 Ti1 70.8(3) . . ?
C24 C23 H23A 125.8 . . ?
C22 C23 H23A 125.8 . . ?
Ti1 C23 H23A 125.8 . . ?
C23 C24 C25 108.6(6) . . ?
C23 C24 Ti1 73.4(4) . . ?
C25 C24 Ti1 72.4(4) . . ?
C23 C24 H24A 125.5 . . ?
C25 C24 H24A 125.5 . . ?
Ti1 C24 H24A 125.5 . . ?
C21 C25 C24 106.9(5) . . ?
C21 C25 Ti1 72.4(3) . . ?
C24 C25 Ti1 73.1(4) . . ?
C21 C25 H25A 126.3 . . ?
C24 C25 H25A 126.3 . . ?
Ti1 C25 H25A 126.3 . . ?
C30 C26 C27 107.7(5) . . ?
C30 C26 Ti1 73.4(3) . . ?
C27 C26 Ti1 70.6(3) . . ?
C30 C26 H26A 126.0 . . ?
C27 C26 H26A 126.0 . . ?
Ti1 C26 H26A 126.0 . . ?
C28 C27 C26 108.2(5) . . ?
C28 C27 Ti1 73.9(3) . . ?
C26 C27 Ti1 74.6(3) . . ?
C28 C27 H27A 125.5 . . ?
C26 C27 H27A 125.5 . . ?
Ti1 C27 H27A 125.5 . . ?
C29 C28 C27 107.5(5) . . ?
C29 C28 Ti1 73.0(3) . . ?
C27 C28 Ti1 71.3(3) . . ?
C29 C28 H28A 126.1 . . ?
C27 C28 H28A 126.1 . . ?
Ti1 C28 H28A 126.1 . . ?
C28 C29 C30 107.8(5) . . ?
C28 C29 Ti1 72.5(3) . . ?
C30 C29 Ti1 73.5(3) . . ?
C28 C29 H29A 125.9 . . ?
C30 C29 H29A 125.9 . . ?
Ti1 C29 H29A 125.9 . . ?
C26 C30 C29 108.8(5) . . ?
C26 C30 Ti1 72.9(3) . . ?
C29 C30 Ti1 72.1(3) . . ?
C26 C30 H30A 125.5 . . ?
C29 C30 H30A 125.5 . . ?
Ti1 C30 H30A 125.5 . . ?

loop_
_geom_bond_atom_site_label_1
_geom_bond_atom_site_label_2
_geom_bond_distance
_geom_bond_site_symmetry_2
_geom_bond_publ_flag
Ti1 C27 2.352(6) . ?
Ti1 C22 2.357(6) . ?
Ti1 C21 2.384(6) . ?
Ti1 C28 2.387(6) . ?
Ti1 C29 2.393(6) . ?
Ti1 C25 2.397(6) . ?
Ti1 C26 2.404(6) . ?
Ti1 C24 2.405(7) . ?
Ti1 C30 2.411(6) . ?
Ti1 C23 2.412(6) . ?
Ti1 S1 2.428(3) . ?
Ti1 S8 2.429(3) . ?
S1 C1 1.782(6) . ?
C1 C6 1.389(8) . ?
C1 C2 1.423(8) . ?
C2 C3 1.394(8) . ?
C2 C7 1.488(9) . ?
C3 C4 1.380(8) . ?
C3 H3A 0.9500 . ?
C4 C5 1.400(9) . ?
C4 H4A 0.9500 . ?
C5 C6 1.402(9) . ?
C5 H5A 0.9500 . ?
C6 H6A 0.9500 . ?
C7 C12 1.395(8) . ?
C7 C8 1.433(8) . ?
S8 C8 1.779(6) . ?
C8 C9 1.395(8) . ?
C9 C10 1.393(8) . ?
C9 H9A 0.9500 . ?
C10 C11 1.392(9) . ?
C10 H10A 0.9500 . ?
C11 C12 1.380(8) . ?
C11 H11A 0.9500 . ?
C12 H12A 0.9500 . ?
C21 C25 1.405(9) . ?
C21 C22 1.419(8) . ?
C21 H21A 1.0000 . ?
C22 C23 1.404(8) . ?
C22 H22A 1.0000 . ?
C23 C24 1.400(9) . ?
C23 H23A 1.0000 . ?
C24 C25 1.425(9) . ?
C24 H24A 1.0000 . ?
C25 H25A 1.0000 . ?
C26 C30 1.395(8) . ?
C26 C27 1.424(8) . ?
C26 H26A 1.0000 . ?
C27 C28 1.418(8) . ?
C27 H27A 1.0000 . ?
C28 C29 1.417(8) . ?
C28 H28A 1.0000 . ?
C29 C30 1.421(8) . ?
C29 H29A 1.0000 . ?
C30 H30A 1.0000 . ?

loop_
_geom_torsion_atom_site_label_1
_geom_torsion_atom_site_label_2
_geom_torsion_atom_site_label_3
_geom_torsion_atom_site_label_4
_geom_torsion
_geom_torsion_site_symmetry_1
_geom_torsion_site_symmetry_2
_geom_torsion_site_symmetry_3
_geom_torsion_site_symmetry_4
_geom_torsion_publ_flag
C27 Ti1 S1 C1 152.6(3) . . . . ?
C22 Ti1 S1 C1 -95.6(3) . . . . ?
C21 Ti1 S1 C1 -83.3(3) . . . . ?
C28 Ti1 S1 C1 -178.1(3) . . . . ?
C29 Ti1 S1 C1 168.1(3) . . . . ?
C25 Ti1 S1 C1 -36.5(3) . . . . ?
C26 Ti1 S1 C1 121.3(3) . . . . ?
C24 Ti1 S1 C1 -38.3(3) . . . . ?
C30 Ti1 S1 C1 132.7(2) . . . . ?
C23 Ti1 S1 C1 -69.2(3) . . . . ?
S8 Ti1 S1 C1 39.8(2) . . . . ?
Ti1 S1 C1 C6 101.9(5) . . . . ?
Ti1 S1 C1 C2 -82.4(5) . . . . ?
C6 C1 C2 C3 0.4(8) . . . . ?
S1 C1 C2 C3 -175.5(4) . . . . ?
C6 C1 C2 C7 179.1(5) . . . . ?
S1 C1 C2 C7 3.2(7) . . . . ?
C1 C2 C3 C4 -0.5(8) . . . . ?
C7 C2 C3 C4 -179.3(5) . . . . ?
C2 C3 C4 C5 -0.4(9) . . . . ?
C3 C4 C5 C6 1.3(9) . . . . ?
C2 C1 C6 C5 0.6(8) . . . . ?
S1 C1 C6 C5 176.3(5) . . . . ?
C4 C5 C6 C1 -1.4(9) . . . . ?
C3 C2 C7 C12 63.4(7) . . . . ?
C1 C2 C7 C12 -115.4(6) . . . . ?
C3 C2 C7 C8 -111.3(6) . . . . ?
C1 C2 C7 C8 70.0(8) . . . . ?
C27 Ti1 S8 C8 -89.8(3) . . . . ?
C22 Ti1 S8 C8 154.7(3) . . . . ?
C21 Ti1 S8 C8 -173.6(2) . . . . ?
C28 Ti1 S8 C8 -74.2(3) . . . . ?
C29 Ti1 S8 C8 -28.8(3) . . . . ?
C25 Ti1 S8 C8 174.5(2) . . . . ?
C26 Ti1 S8 C8 -64.7(2) . . . . ?
C24 Ti1 S8 C8 139.2(2) . . . . ?
C30 Ti1 S8 C8 -33.1(2) . . . . ?
C23 Ti1 S8 C8 125.8(3) . . . . ?
S1 Ti1 S8 C8 43.91(19) . . . . ?
C12 C7 C8 C9 1.2(8) . . . . ?
C2 C7 C8 C9 176.0(5) . . . . ?
C12 C7 C8 S8 -174.7(4) . . . . ?
C2 C7 C8 S8 0.1(8) . . . . ?
Ti1 S8 C8 C9 101.7(5) . . . . ?
Ti1 S8 C8 C7 -82.6(5) . . . . ?
C7 C8 C9 C10 0.4(8) . . . . ?
S8 C8 C9 C10 176.2(5) . . . . ?
C8 C9 C10 C11 -0.7(9) . . . . ?
C9 C10 C11 C12 -0.7(9) . . . . ?
C10 C11 C12 C7 2.5(9) . . . . ?
C8 C7 C12 C11 -2.7(9) . . . . ?
C2 C7 C12 C11 -177.6(5) . . . . ?
C27 Ti1 C21 C25 -124.0(4) . . . . ?
C22 Ti1 C21 C25 116.7(5) . . . . ?
C28 Ti1 C21 C25 -159.4(4) . . . . ?
C29 Ti1 C21 C25 -171.3(3) . . . . ?
C26 Ti1 C21 C25 -109.4(4) . . . . ?
C24 Ti1 C21 C25 38.1(4) . . . . ?
C30 Ti1 C21 C25 -138.0(4) . . . . ?
C23 Ti1 C21 C25 78.8(4) . . . . ?
S1 Ti1 C21 C25 95.6(4) . . . . ?
S8 Ti1 C21 C25 -21.1(4) . . . . ?
C27 Ti1 C21 C22 119.3(4) . . . . ?
C28 Ti1 C21 C22 83.9(4) . . . . ?
C29 Ti1 C21 C22 72.1(4) . . . . ?
C25 Ti1 C21 C22 -116.7(5) . . . . ?
C26 Ti1 C21 C22 133.9(4) . . . . ?
C24 Ti1 C21 C22 -78.6(4) . . . . ?
C30 Ti1 C21 C22 105.3(4) . . . . ?
C23 Ti1 C21 C22 -37.9(4) . . . . ?
S1 Ti1 C21 C22 -21.1(5) . . . . ?
S8 Ti1 C21 C22 -137.8(3) . . . . ?
C25 C21 C22 C23 3.3(7) . . . . ?
Ti1 C21 C22 C23 67.9(4) . . . . ?
C25 C21 C22 Ti1 -64.6(4) . . . . ?
C27 Ti1 C22 C23 -173.5(4) . . . . ?
C21 Ti1 C22 C23 -114.0(6) . . . . ?
C28 Ti1 C22 C23 156.3(4) . . . . ?
C29 Ti1 C22 C23 128.3(4) . . . . ?
C25 Ti1 C22 C23 -77.5(4) . . . . ?
C26 Ti1 C22 C23 -177.8(4) . . . . ?
C24 Ti1 C22 C23 -36.3(4) . . . . ?
C30 Ti1 C22 C23 136.2(4) . . . . ?
S1 Ti1 C22 C23 51.4(4) . . . . ?
S8 Ti1 C22 C23 -54.5(5) . . . . ?
C27 Ti1 C22 C21 -59.5(4) . . . . ?
C28 Ti1 C22 C21 -89.7(4) . . . . ?
C29 Ti1 C22 C21 -117.7(4) . . . . ?
C25 Ti1 C22 C21 36.5(4) . . . . ?
C26 Ti1 C22 C21 -63.8(5) . . . . ?
C24 Ti1 C22 C21 77.7(4) . . . . ?
C30 Ti1 C22 C21 -109.8(4) . . . . ?
C23 Ti1 C22 C21 114.0(6) . . . . ?
S1 Ti1 C22 C21 165.4(3) . . . . ?
S8 Ti1 C22 C21 59.5(4) . . . . ?
C21 C22 C23 C24 -3.2(7) . . . . ?
Ti1 C22 C23 C24 63.7(4) . . . . ?
C21 C22 C23 Ti1 -66.9(4) . . . . ?
C27 Ti1 C23 C24 -108.5(4) . . . . ?
C22 Ti1 C23 C24 -117.0(6) . . . . ?
C21 Ti1 C23 C24 -78.4(4) . . . . ?
C28 Ti1 C23 C24 -141.9(4) . . . . ?
C29 Ti1 C23 C24 -178.9(3) . . . . ?
C25 Ti1 C23 C24 -37.3(4) . . . . ?
C26 Ti1 C23 C24 -110.3(9) . . . . ?
C30 Ti1 C23 C24 158.9(4) . . . . ?
S1 Ti1 C23 C24 113.1(4) . . . . ?
S8 Ti1 C23 C24 24.0(4) . . . . ?
C27 Ti1 C23 C22 8.5(5) . . . . ?
C21 Ti1 C23 C22 38.6(4) . . . . ?
C28 Ti1 C23 C22 -24.9(4) . . . . ?
C29 Ti1 C23 C22 -61.9(4) . . . . ?
C25 Ti1 C23 C22 79.7(4) . . . . ?
C26 Ti1 C23 C22 6.7(11) . . . . ?
C24 Ti1 C23 C22 117.0(6) . . . . ?
C30 Ti1 C23 C22 -84.2(5) . . . . ?
S1 Ti1 C23 C22 -130.0(4) . . . . ?
S8 Ti1 C23 C22 141.0(4) . . . . ?
C22 C23 C24 C25 2.0(7) . . . . ?
Ti1 C23 C24 C25 64.4(4) . . . . ?
C22 C23 C24 Ti1 -62.3(4) . . . . ?
C27 Ti1 C24 C23 102.7(4) . . . . ?
C22 Ti1 C24 C23 36.7(4) . . . . ?
C21 Ti1 C24 C23 78.6(4) . . . . ?
C28 Ti1 C24 C23 54.1(5) . . . . ?
C29 Ti1 C24 C23 2.2(6) . . . . ?
C25 Ti1 C24 C23 116.3(5) . . . . ?
C26 Ti1 C24 C23 153.1(4) . . . . ?
C30 Ti1 C24 C23 -115.2(11) . . . . ?
S1 Ti1 C24 C23 -66.2(4) . . . . ?
S8 Ti1 C24 C23 -156.8(4) . . . . ?
C27 Ti1 C24 C25 -13.6(5) . . . . ?
C22 Ti1 C24 C25 -79.6(4) . . . . ?
C21 Ti1 C24 C25 -37.7(3) . . . . ?
C28 Ti1 C24 C25 -62.2(5) . . . . ?
C29 Ti1 C24 C25 -114.1(5) . . . . ?
C26 Ti1 C24 C25 36.8(6) . . . . ?
C30 Ti1 C24 C25 128.5(10) . . . . ?
C23 Ti1 C24 C25 -116.3(5) . . . . ?
S1 Ti1 C24 C25 177.5(3) . . . . ?
S8 Ti1 C24 C25 86.9(4) . . . . ?
C22 C21 C25 C24 -2.0(7) . . . . ?
Ti1 C21 C25 C24 -65.4(4) . . . . ?
C22 C21 C25 Ti1 63.4(4) . . . . ?
C23 C24 C25 C21 0.0(7) . . . . ?
Ti1 C24 C25 C21 65.0(4) . . . . ?
C23 C24 C25 Ti1 -65.0(4) . . . . ?
C27 Ti1 C25 C21 55.3(4) . . . . ?
C22 Ti1 C25 C21 -37.1(3) . . . . ?
C28 Ti1 C25 C21 22.2(4) . . . . ?
C29 Ti1 C25 C21 14.8(6) . . . . ?
C26 Ti1 C25 C21 86.2(4) . . . . ?
C24 Ti1 C25 C21 -114.5(5) . . . . ?
C30 Ti1 C25 C21 84.8(5) . . . . ?
C23 Ti1 C25 C21 -78.0(4) . . . . ?
S1 Ti1 C25 C21 -117.7(3) . . . . ?
S8 Ti1 C25 C21 159.8(4) . . . . ?
C27 Ti1 C25 C24 169.9(4) . . . . ?
C22 Ti1 C25 C24 77.4(4) . . . . ?
C21 Ti1 C25 C24 114.5(5) . . . . ?
C28 Ti1 C25 C24 136.7(4) . . . . ?
C29 Ti1 C25 C24 129.3(4) . . . . ?
C26 Ti1 C25 C24 -159.3(3) . . . . ?
C30 Ti1 C25 C24 -160.7(4) . . . . ?
C23 Ti1 C25 C24 36.5(4) . . . . ?
S1 Ti1 C25 C24 -3.2(4) . . . . ?
S8 Ti1 C25 C24 -85.6(4) . . . . ?
C27 Ti1 C26 C30 -116.2(5) . . . . ?
C22 Ti1 C26 C30 -108.8(4) . . . . ?
C21 Ti1 C26 C30 -142.0(3) . . . . ?
C28 Ti1 C26 C30 -78.2(4) . . . . ?
C29 Ti1 C26 C30 -36.9(3) . . . . ?
C25 Ti1 C26 C30 -178.8(3) . . . . ?
C24 Ti1 C26 C30 158.6(4) . . . . ?
C23 Ti1 C26 C30 -113.8(8) . . . . ?
S1 Ti1 C26 C30 20.4(4) . . . . ?
S8 Ti1 C26 C30 109.3(3) . . . . ?
C22 Ti1 C26 C27 7.3(5) . . . . ?
C21 Ti1 C26 C27 -25.8(4) . . . . ?
C28 Ti1 C26 C27 38.0(3) . . . . ?
C29 Ti1 C26 C27 79.3(4) . . . . ?
C25 Ti1 C26 C27 -62.6(4) . . . . ?
C24 Ti1 C26 C27 -85.2(5) . . . . ?
C30 Ti1 C26 C27 116.2(5) . . . . ?
C23 Ti1 C26 C27 2.3(10) . . . . ?
S1 Ti1 C26 C27 136.5(3) . . . . ?
S8 Ti1 C26 C27 -134.5(3) . . . . ?
C30 C26 C27 C28 -2.3(6) . . . . ?
Ti1 C26 C27 C28 -66.8(4) . . . . ?
C30 C26 C27 Ti1 64.6(4) . . . . ?
C22 Ti1 C27 C28 -59.8(4) . . . . ?
C21 Ti1 C27 C28 -89.9(4) . . . . ?
C29 Ti1 C27 C28 37.2(3) . . . . ?
C25 Ti1 C27 C28 -118.0(4) . . . . ?
C26 Ti1 C27 C28 114.7(5) . . . . ?
C24 Ti1 C27 C28 -110.2(4) . . . . ?
C30 Ti1 C27 C28 78.3(4) . . . . ?
C23 Ti1 C27 C28 -64.6(4) . . . . ?
S1 Ti1 C27 C28 55.0(4) . . . . ?
S8 Ti1 C27 C28 161.8(3) . . . . ?
C22 Ti1 C27 C26 -174.4(4) . . . . ?
C21 Ti1 C27 C26 155.5(4) . . . . ?
C28 Ti1 C27 C26 -114.7(5) . . . . ?
C29 Ti1 C27 C26 -77.5(4) . . . . ?
C25 Ti1 C27 C26 127.4(4) . . . . ?
C24 Ti1 C27 C26 135.1(4) . . . . ?
C30 Ti1 C27 C26 -36.4(3) . . . . ?
C23 Ti1 C27 C26 -179.2(3) . . . . ?
S1 Ti1 C27 C26 -59.7(4) . . . . ?
S8 Ti1 C27 C26 47.1(4) . . . . ?
C26 C27 C28 C29 2.8(6) . . . . ?
Ti1 C27 C28 C29 -64.5(4) . . . . ?
C26 C27 C28 Ti1 67.3(4) . . . . ?
C27 Ti1 C28 C29 115.8(5) . . . . ?
C22 Ti1 C28 C29 -125.2(4) . . . . ?
C21 Ti1 C28 C29 -160.5(4) . . . . ?
C25 Ti1 C28 C29 -172.9(4) . . . . ?
C26 Ti1 C28 C29 77.8(4) . . . . ?
C24 Ti1 C28 C29 -139.9(4) . . . . ?
C30 Ti1 C28 C29 37.5(3) . . . . ?
C23 Ti1 C28 C29 -111.2(4) . . . . ?
S1 Ti1 C28 C29 -23.9(4) . . . . ?
S8 Ti1 C28 C29 89.0(4) . . . . ?
C22 Ti1 C28 C27 119.1(4) . . . . ?
C21 Ti1 C28 C27 83.7(4) . . . . ?
C29 Ti1 C28 C27 -115.8(5) . . . . ?
C25 Ti1 C28 C27 71.3(4) . . . . ?
C26 Ti1 C28 C27 -38.0(3) . . . . ?
C24 Ti1 C28 C27 104.3(4) . . . . ?
C30 Ti1 C28 C27 -78.3(4) . . . . ?
C23 Ti1 C28 C27 133.0(4) . . . . ?
S1 Ti1 C28 C27 -139.7(3) . . . . ?
S8 Ti1 C28 C27 -26.8(4) . . . . ?
C27 C28 C29 C30 -2.2(7) . . . . ?
Ti1 C28 C29 C30 -65.6(4) . . . . ?
C27 C28 C29 Ti1 63.4(4) . . . . ?
C27 Ti1 C29 C28 -37.5(3) . . . . ?
C22 Ti1 C29 C28 54.5(4) . . . . ?
C21 Ti1 C29 C28 21.1(4) . . . . ?
C25 Ti1 C29 C28 12.1(6) . . . . ?
C26 Ti1 C29 C28 -79.2(4) . . . . ?
C24 Ti1 C29 C28 83.3(6) . . . . ?
C30 Ti1 C29 C28 -115.3(5) . . . . ?
C23 Ti1 C29 C28 84.6(4) . . . . ?
S1 Ti1 C29 C28 156.3(4) . . . . ?
S8 Ti1 C29 C28 -122.9(3) . . . . ?
C27 Ti1 C29 C30 77.8(4) . . . . ?
C22 Ti1 C29 C30 169.7(3) . . . . ?
C21 Ti1 C29 C30 136.3(3) . . . . ?
C28 Ti1 C29 C30 115.3(5) . . . . ?
C25 Ti1 C29 C30 127.3(4) . . . . ?
C26 Ti1 C29 C30 36.1(3) . . . . ?
C24 Ti1 C29 C30 -161.5(4) . . . . ?
C23 Ti1 C29 C30 -160.1(3) . . . . ?
S1 Ti1 C29 C30 -88.4(3) . . . . ?
S8 Ti1 C29 C30 -7.7(4) . . . . ?
C27 C26 C30 C29 0.9(6) . . . . ?
Ti1 C26 C30 C29 63.6(4) . . . . ?
C27 C26 C30 Ti1 -62.7(4) . . . . ?
C28 C29 C30 C26 0.8(7) . . . . ?
Ti1 C29 C30 C26 -64.1(4) . . . . ?
C28 C29 C30 Ti1 64.9(4) . . . . ?
C27 Ti1 C30 C26 37.6(3) . . . . ?
C22 Ti1 C30 C26 103.0(4) . . . . ?
C21 Ti1 C30 C26 54.0(5) . . . . ?
C28 Ti1 C30 C26 79.4(4) . . . . ?
C29 Ti1 C30 C26 117.0(5) . . . . ?
C25 Ti1 C30 C26 2.2(6) . . . . ?
C24 Ti1 C30 C26 -109.7(11) . . . . ?
C23 Ti1 C30 C26 153.0(4) . . . . ?
S1 Ti1 C30 C26 -160.2(3) . . . . ?
S8 Ti1 C30 C26 -69.1(3) . . . . ?
C27 Ti1 C30 C29 -79.3(4) . . . . ?
C22 Ti1 C30 C29 -13.9(5) . . . . ?
C21 Ti1 C30 C29 -62.9(4) . . . . ?
C28 Ti1 C30 C29 -37.6(3) . . . . ?
C25 Ti1 C30 C29 -114.7(5) . . . . ?
C26 Ti1 C30 C29 -117.0(5) . . . . ?
C24 Ti1 C30 C29 133.3(10) . . . . ?
C23 Ti1 C30 C29 36.1(6) . . . . ?
S1 Ti1 C30 C29 82.8(3) . . . . ?
S8 Ti1 C30 C29 173.9(3) . . . . ?
